data_9016902
loop_
_publ_author_name
'Scordari, F.'
'Schingaro, E.'
'Lacalamita, M.'
'Mesto, E.'

_publ_section_title
;
 Crystal chemistry of trioctahedral micas-2M_1 from
 Bunyaruguru kamafugite (southwest Uganda)
 Note: BU3_2
;
_journal_name_full 'American Mineralogist'
_journal_page_first 430
_journal_page_last 439
_journal_volume 97
_journal_year 2012
_chemical_compound_source 'southwest Uganda'
_chemical_formula_sum 'Al1.09 Ba0.01 Cr0.02 F0.02 Fe0.42 H1.15 K0.94 Mg2.16 Na0.04 O11.83 Si2.96 Ti0.33'
_chemical_name_mineral Phlogopite
_space_group_IT_number 15
_space_group_name_Hall '-C 2yc'
_space_group_name_H-M_alt 'C 1 2/c 1'
_symmetry_space_group_name_H-M 'C 1 2/c 1'
_cell_angle_alpha 90
_cell_angle_beta 94.994
_cell_angle_gamma 90
_cell_length_a 5.3255
_cell_length_b 9.2285
_cell_length_c 20.1897
_cell_formula_units_Z 4
_cell_volume 988.484
_database_code_amcsd 0020821
_exptl_crystal_density_diffrn 2.924
_cod_data_source_file inputs/fixed/downloads/05/05254.cif
_cod_data_source_block 05254
_cod_original_formula_sum 'K.94 Na.04 Ba.01 Mg2.16 Fe.42 Cr.02 Ti.33 Al1.09 Si2.96 O11.83 H1.15 F.02'
_cod_database_code 9016902

loop_
_space_group_symop_operation_xyz
x,y,z
1/2+x,1/2+y,z
x,-y,1/2+z
1/2+x,1/2-y,1/2+z
-x,y,1/2-z
1/2-x,1/2+y,1/2-z
-x,-y,-z
1/2-x,1/2-y,-z

loop_
_atom_site_aniso_label
_atom_site_aniso_U_11
_atom_site_aniso_U_22
_atom_site_aniso_U_33
_atom_site_aniso_U_12
_atom_site_aniso_U_13
_atom_site_aniso_U_23
K 0.03340 0.03430 0.03640 0.00000 0.00270 0.00000
Na 0.03340 0.03430 0.03640 0.00000 0.00270 0.00000
Ba 0.03340 0.03430 0.03640 0.00000 0.00270 0.00000
Mg1 0.00860 0.00920 0.01500 -0.00040 0.00150 -0.00050
Fe1 0.00860 0.00920 0.01500 -0.00040 0.00150 -0.00050
Cr1 0.00860 0.00920 0.01500 -0.00040 0.00150 -0.00050
Mg2 0.01420 0.01000 0.01330 0.00060 0.00065 0.00370
Fe2 0.01420 0.01000 0.01330 0.00060 0.00065 0.00370
Ti2 0.01420 0.01000 0.01330 0.00060 0.00065 0.00370
Al2 0.01420 0.01000 0.01330 0.00060 0.00065 0.00370
Si1 0.00825 0.00843 0.01235 -0.00023 0.00086 -0.00040
Si2 0.00950 0.00987 0.01248 -0.00040 0.00083 -0.00060
Al3 0.00950 0.00987 0.01248 -0.00040 0.00083 -0.00060
Fe3 0.00950 0.00987 0.01248 -0.00040 0.00083 -0.00060
O11 0.01730 0.02470 0.01590 0.00220 0.00000 -0.00680
O21 0.01590 0.02400 0.01700 -0.00250 -0.00040 0.00550
O22 0.02820 0.01320 0.01640 0.00030 0.00400 0.00030
O31 0.01040 0.00400 0.01270 -0.00230 0.00100 0.00030
O32 0.00980 0.00330 0.01200 -0.00170 0.00090 -0.00050
O4 0.01280 0.00570 0.01260 0.00280 0.00070 0.00070
H 0.01280 0.00570 0.01260 0.00280 0.00070 0.00070
F 0.01280 0.00570 0.01260 0.00280 0.00070 0.00070

loop_
_atom_site_label
_atom_site_fract_x
_atom_site_fract_y
_atom_site_fract_z
_atom_site_occupancy
K 0.00000 0.08367 0.25000 0.94000
Na 0.00000 0.08367 0.25000 0.04000
Ba 0.00000 0.08367 0.25000 0.01000
Mg1 0.75000 0.25000 0.00000 0.80800
Fe1 0.75000 0.25000 0.00000 0.17200
Cr1 0.75000 0.25000 0.00000 0.02000
Mg2 0.24315 0.08106 0.00001 0.67600
Fe2 0.24315 0.08106 0.00001 0.08900
Ti2 0.24315 0.08106 0.00001 0.16500
Al2 0.24315 0.08106 0.00001 0.06500
Si1 0.46204 0.25008 0.13692 1.00000
Si2 0.96285 0.41699 0.13687 0.48000
Al3 0.96285 0.41699 0.13687 0.48000
Fe3 0.96285 0.41699 0.13687 0.03500
O11 0.74160 0.31430 0.16528 1.00000
O21 0.24120 0.35260 0.16595 1.00000
O22 0.43380 0.08340 0.16590 1.00000
O31 0.43290 0.25818 0.05437 1.00000
O32 0.93630 0.42577 0.05429 1.00000
O4 0.93470 0.09149 0.05091 0.91500
H 0.94600 0.09000 0.08900 0.57500
F 0.94600 0.09000 0.08900 0.01000

loop_
_cod_related_entry_id
_cod_related_entry_database
_cod_related_entry_code
1 AMCSD 0020821
